data_7032092
loop_
_publ_author_name
'Turek, Jan'
'Panov, Illia'
'Svec, Petr'
'R\%u\<zi\<ckov\'a, Zde\<nka'
'R\%u\<zi\<cka, Ale\<s'

_publ_section_title
;
 Non-covalent interactions in coinage metal complexes of
 1,2,4-triazole-based N-heterocyclic carbenes.
;
_journal_issue 41
_journal_name_full 'Dalton transactions (Cambridge, England : 2003)'
_journal_page_first 15465
_journal_page_last 15474
_journal_paper_doi 10.1039/c4dt01994f
_journal_volume 43
_journal_year 2014
_chemical_formula_moiety 'C21 H26 Au Br N4, 1(C6 H6)'
_chemical_formula_sum 'C27 H32 Au Br N4'
_chemical_formula_weight 689.44
_chemical_name_systematic
;
 ?
;
_space_group_crystal_system orthorhombic
_space_group_IT_number 29
_space_group_name_Hall 'P 2c -2ac'
_space_group_name_H-M_alt 'P c a 21'
_symmetry_space_group_name_Hall 'P 2c -2ac'
_symmetry_space_group_name_H-M 'P c a 21'
_atom_sites_solution_hydrogens mixed
_audit_creation_date 2014-06-17
_audit_creation_method
;
Olex2 1.2
(compiled 2014.05.21 svn.r2940 for OlexSys, GUI svn.r4846)
;
_cell_angle_alpha 90
_cell_angle_beta 90
_cell_angle_gamma 90
_cell_formula_units_Z 8
_cell_length_a 19.9850(5)
_cell_length_b 8.5330(18)
_cell_length_c 31.1480(12)
_cell_measurement_temperature 150(2)
_cell_volume 5311.7(11)
_computing_molecular_graphics 'Olex2 (Dolomanov et al., 2009)'
_computing_publication_material 'Olex2 (Dolomanov et al., 2009)'
_computing_structure_refinement 'ShelXL (Sheldrick, 2008)'
_diffrn_ambient_temperature 150.15
_diffrn_measured_fraction_theta_full 0.995
_diffrn_measured_fraction_theta_max 0.995
_diffrn_radiation_type MoK\a
_diffrn_radiation_wavelength 0.71073
_diffrn_reflns_av_R_equivalents 0.1523
_diffrn_reflns_av_unetI/netI 0.0800
_diffrn_reflns_Laue_measured_fraction_full 0.995
_diffrn_reflns_Laue_measured_fraction_max 0.995
_diffrn_reflns_limit_h_max 19
_diffrn_reflns_limit_h_min -24
_diffrn_reflns_limit_k_max 10
_diffrn_reflns_limit_k_min -10
_diffrn_reflns_limit_l_max 36
_diffrn_reflns_limit_l_min -38
_diffrn_reflns_number 46503
_diffrn_reflns_point_group_measured_fraction_full 0.995
_diffrn_reflns_point_group_measured_fraction_max 0.996
_diffrn_reflns_theta_full 25.242
_diffrn_reflns_theta_max 26.371
_diffrn_reflns_theta_min 4.079
_exptl_absorpt_coefficient_mu 7.065
_exptl_absorpt_correction_T_max 1
_exptl_absorpt_correction_T_min 0.587972
_exptl_absorpt_correction_type multi-scan
_exptl_absorpt_process_details
;
SADABS v.2.10 (Bruker,2003) was used for absorption correction.
R(int) was 0.1352 before and 0.0404 after correction.
The Ratio of minimum to maximum transmission is 0.5880.
The \l/2 correction factor is 0.0015.
;
_exptl_crystal_density_diffrn 1.724
_exptl_crystal_F_000 2688
_exptl_crystal_size_max 0.379
_exptl_crystal_size_mid 0.274
_exptl_crystal_size_min 0.269
_refine_diff_density_max 2.174
_refine_diff_density_min -2.148
_refine_diff_density_rms 0.196
_refine_ls_abs_structure_details
;
 Refined as a perfect inversion twin.
;
_refine_ls_extinction_method none
_refine_ls_goodness_of_fit_ref 1.118
_refine_ls_hydrogen_treatment constr
_refine_ls_matrix_type full
_refine_ls_number_parameters 569
_refine_ls_number_reflns 10365
_refine_ls_number_restraints 583
_refine_ls_restrained_S_all 1.094
_refine_ls_R_factor_all 0.0548
_refine_ls_R_factor_gt 0.0471
_refine_ls_shift/su_max 0.001
_refine_ls_shift/su_mean 0.000
_refine_ls_structure_factor_coef Fsqd
_refine_ls_weighting_details 'w=1/[\s^2^(Fo^2^)+(0.0380P)^2^+35.4133P] where P=(Fo^2^+2Fc^2^)/3'
_refine_ls_weighting_scheme calc
_refine_ls_wR_factor_gt 0.1154
_refine_ls_wR_factor_ref 0.1212
_reflns_Friedel_coverage 0.962
_reflns_Friedel_fraction_full 0.996
_reflns_Friedel_fraction_max 0.996
_reflns_number_gt 9472
_reflns_number_total 10365
_reflns_threshold_expression 'I > 2\s(I)'
_cod_data_source_file c4dt01994f2.cif
_cod_data_source_block jt130314au1
_cod_depositor_comments 'Adding full bibliography for 7032090--7032096.cif.'
_cod_database_code 7032092
_shelxl_version_number 2014-3
_shelx_space_group_comment
;
The symmetry employed for this shelxl refinement is uniquely defined
by the following loop, which should always be used as a source of
symmetry information in preference to the above space-group names.
They are only intended as comments.
;
_shelx_estimated_absorpt_t_max 0.252
_shelx_estimated_absorpt_t_min 0.175
_olex2_refinement_description
;
1. Fixed Uiso
 At 1.2 times of:
  All C(H) groups, {H21A,H21B,H21C} of C21, {H19A,H19B,H19C} of C19, {H20J,
  H20K,H20L} of C20, {H9A,H9B,H9C} of C9, {H10D,H10E,H10F} of C109, {H10A,H10B,
  H10C} of C108, {H8A,H8B,H8C} of C8, All C(H,H) groups
 At 1.5 times of:
  {H12D,H12E,H12F} of C120, {H11A,H11B,H11C} of C119, {H12A,H12B,H12C} of
  C121, {H20A,H20B,H20C} of C202, {H20D,H20E,H20F} of C200, {H20G,H20H,H20I} of
  C201
2. Restrained distances
 C118-C200 = C118-C119 = C118-C201 = C118-C120 = C118-C202 = C118-C121
 1.54 with sigma of 0.01
 C119-C120 \\sim C119-C121 \\sim C120-C121 \\sim C200-C201 \\sim C200-C202
\\sim C201-C202
 with sigma of 0.02
3. Uiso/Uaniso restraints and constraints
Uanis(C119) = Uanis(C200)
Uanis(C120) = Uanis(C201)
Uanis(C121) = Uanis(C202)
Uanis(C21) = Uanis(C120)
Uanis(C21) = Uanis(C121)
Uanis(C118) = Uanis(C18)
Uanis(C33) = Uanis(C133)
Uanis(C32) = Uanis(C132)
Uanis(C31) = Uanis(C131)
Uanis(C30) = Uanis(C130)
Uanis(C29) = Uanis(C129)
Uanis(C28) = Uanis(C128)
4. Rigid body (RIGU) restrains
 All non-hydrogen atoms
 with sigma for 1-2 distances of 0.004 and sigma for 1-3 distances of 0.004
5. Others
 Sof(C128)=Sof(H128)=Sof(C129)=Sof(H129)=Sof(C130)=Sof(H130)=Sof(C131)=
 Sof(H131)=Sof(C132)=Sof(H132)=Sof(C133)=Sof(H133)=1-FVAR(1)
 Sof(C28)=Sof(H28)=Sof(C29)=Sof(H29)=Sof(C30)=Sof(H30)=Sof(C31)=Sof(H31)=
 Sof(C32)=Sof(H32)=Sof(C33)=Sof(H33)=FVAR(1)
 Fixed Sof: C121(0.7) H12A(0.7) H12B(0.7) H12C(0.7) C119(0.5) H11A(0.5)
 H11B(0.5) H11C(0.5) C120(0.6) H12D(0.6) H12E(0.6) H12F(0.6) C202(0.3)
 H20A(0.3) H20B(0.3) H20C(0.3) C200(0.5) H20D(0.5) H20E(0.5) H20F(0.5)
 C201(0.4) H20G(0.4) H20H(0.4) H20I(0.4)
6.a Riding coordinates:
 C104(H104), C6(H6), C105(H105), C108(H10A,H10B,H10C), C13(H13), C106(H106),
 C5(H5), C114(H114), C8(H8A,H8B,H8C), C4(H4), C14(H14), C15(H15), C117(H117),
 C113(H113), C7(H7A,H7B), C116(H116), C17(H17), C115(H115), C103(H103),
 C109(H10D,H10E,H10F), C107(H10G,H10H), C16(H16), C3(H3), C9(H9A,H9B,H9C),
 C21(H21A,H21B,H21C), C19(H19A,H19B,H19C), C20(H20J,H20K,H20L)
6.b Me refined with riding coordinates:
 C121(H12A,H12B,H12C), C119(H11A,H11B,H11C), C120(H12D,H12E,H12F), C202(H20A,
 H20B,H20C), C200(H20D,H20E,H20F), C201(H20G,H20H,H20I)
6.c Aromatic/amide H refined with riding coordinates:
 C22(H22), C23(H23), C24(H24), C25(H25), C26(H26), C27(H27), C28(H28),
 C29(H29), C30(H30), C31(H31), C32(H32), C33(H33), C128(H128), C129(H129),
 C130(H130), C131(H131), C132(H132), C133(H133)
6.d Fitted hexagon refined as free rotating group:
 C22(C23,C24,C25,C26,C27), C28(C29,C30,C31,C32,C33), C128(C129,C130,C131,C132,
 C133)
;

loop_
_space_group_symop_operation_xyz
'x, y, z'
'-x, -y, z+1/2'
'-x+1/2, y, z+1/2'
'x+1/2, -y, z'

loop_
_atom_site_label
_atom_site_type_symbol
_atom_site_fract_x
_atom_site_fract_y
_atom_site_fract_z
_atom_site_U_iso_or_equiv
_atom_site_adp_type
_atom_site_occupancy
_atom_site_site_symmetry_order
_atom_site_calc_flag
_atom_site_refinement_flags_posn
_atom_site_refinement_flags_occupancy
_atom_site_disorder_assembly
_atom_site_disorder_group
Au1 Au 0.59387(2) 0.23082(5) -0.10513(2) 0.02121(13) Uani 1 1 d . . . .
Au2 Au 0.72375(2) 0.47248(6) -0.08089(2) 0.02257(14) Uani 1 1 d . . . .
Br1 Br 0.56983(8) 0.1509(2) -0.03325(6) 0.0360(4) Uani 1 1 d . . . .
Br2 Br 0.74370(8) 0.5591(2) -0.15287(6) 0.0357(4) Uani 1 1 d . . . .
C104 C 0.8864(8) -0.0062(18) -0.0521(5) 0.026(3) Uani 1 1 d . . . .
H104 H 0.9177 -0.0773 -0.0626 0.031 Uiso 1 1 d R . . .
N8 N 0.6475(6) 0.2062(12) -0.1950(4) 0.016(2) Uani 1 1 d . . . .
C102 C 0.8625(7) 0.2235(15) -0.0098(5) 0.018(2) Uani 1 1 d . . . .
N6 N 0.5823(5) 0.4021(13) -0.1889(4) 0.017(2) Uani 1 1 d . . . .
N4 N 0.6769(6) 0.4868(14) 0.0123(4) 0.023(2) Uani 1 1 d . . . .
N2 N 0.7454(6) 0.2990(13) 0.0011(4) 0.016(2) Uani 1 1 d . . . .
N3 N 0.6873(6) 0.4208(15) 0.0512(4) 0.023(2) Uani 1 1 d . . . .
C118 C 0.6335(6) 0.6282(15) 0.0092(4) 0.0257(19) Uani 1 1 d D . . .
C111 C 0.7289(7) 0.3042(17) 0.0441(5) 0.020(3) Uani 1 1 d . . . .
N7 N 0.6452(6) 0.2734(13) -0.2353(4) 0.019(2) Uani 1 1 d . . . .
N5 N 0.4628(7) 0.1960(15) -0.1972(4) 0.028(3) Uani 1 1 d . . . .
C2 C 0.4649(7) 0.4816(16) -0.1841(5) 0.020(3) Uani 1 1 d . . . .
C110 C 0.7118(6) 0.4174(16) -0.0191(5) 0.017(2) Uani 1 1 d . . . .
C6 C 0.5501(7) 0.6197(16) -0.1430(5) 0.023(3) Uani 1 1 d . . . .
H6 H 0.5945 0.6296 -0.1346 0.028 Uiso 1 1 d R . . .
C105 C 0.8187(8) -0.0281(16) -0.0614(5) 0.023(3) Uani 1 1 d . . . .
H105 H 0.8054 -0.1101 -0.0791 0.027 Uiso 1 1 d R . . .
C108 C 0.8922(9) 0.5442(19) -0.0412(6) 0.035(4) Uani 1 1 d . . . .
H10A H 0.9392 0.5625 -0.0370 0.042 Uiso 1 1 d R . . .
H10B H 0.8719 0.6364 -0.0531 0.042 Uiso 1 1 d R . . .
H10C H 0.8862 0.4577 -0.0605 0.042 Uiso 1 1 d R . . .
C12 C 0.5890(7) 0.5017(18) -0.2663(5) 0.022(3) Uani 1 1 d . . . .
C11 C 0.6056(7) 0.3927(17) -0.2307(5) 0.021(3) Uani 1 1 d . . . .
C13 C 0.5764(8) 0.6572(19) -0.2605(6) 0.029(3) Uani 1 1 d . . . .
H13 H 0.5751 0.6979 -0.2328 0.035 Uiso 1 1 d R . . .
C112 C 0.7547(7) 0.2030(17) 0.0789(5) 0.022(3) Uani 1 1 d . . . .
C106 C 0.7716(7) 0.0751(16) -0.0437(5) 0.020(3) Uani 1 1 d . . . .
H106 H 0.7261 0.0603 -0.0487 0.024 Uiso 1 1 d R . . .
N1 N 0.8630(7) 0.5108(14) -0.0001(5) 0.027(3) Uani 1 1 d . . . .
C5 C 0.5019(7) 0.7189(17) -0.1269(5) 0.024(3) Uani 1 1 d . . . .
H5 H 0.5140 0.7975 -0.1077 0.028 Uiso 1 1 d R . . .
C114 C 0.7915(10) -0.0461(19) 0.1062(6) 0.036(4) Uani 1 1 d . . . .
H114 H 0.8019 -0.1511 0.1017 0.043 Uiso 1 1 d R . . .
C8 C 0.4498(11) 0.074(2) -0.2290(6) 0.042(4) Uani 1 1 d . . . .
H8A H 0.4035 0.0777 -0.2371 0.051 Uiso 1 1 d R . . .
H8B H 0.4598 -0.0259 -0.2166 0.051 Uiso 1 1 d R . . .
H8C H 0.4772 0.0901 -0.2540 0.051 Uiso 1 1 d R . . .
C4 C 0.4361(8) 0.7021(18) -0.1390(6) 0.029(3) Uani 1 1 d . . . .
H4 H 0.4038 0.7708 -0.1286 0.034 Uiso 1 1 d R . . .
C101 C 0.7936(7) 0.1974(16) -0.0187(4) 0.018(2) Uani 1 1 d . . . .
C14 C 0.5656(9) 0.755(2) -0.2947(6) 0.036(3) Uani 1 1 d . . . .
H14 H 0.5567 0.8612 -0.2904 0.043 Uiso 1 1 d R . . .
C1 C 0.5312(7) 0.5012(16) -0.1718(5) 0.020(3) Uani 1 1 d . . . .
C15 C 0.5682(9) 0.699(2) -0.3364(6) 0.037(3) Uani 1 1 d . . . .
H15 H 0.5616 0.7643 -0.3598 0.044 Uiso 1 1 d R . . .
C117 C 0.7583(8) 0.2620(19) 0.1198(5) 0.027(3) Uani 1 1 d . . . .
H117 H 0.7463 0.3657 0.1249 0.033 Uiso 1 1 d R . . .
C113 C 0.7720(9) 0.0470(17) 0.0715(5) 0.029(3) Uani 1 1 d . . . .
H113 H 0.7710 0.0065 0.0438 0.035 Uiso 1 1 d R . . .
C18 C 0.6906(8) 0.0610(17) -0.1883(5) 0.0257(19) Uani 1 1 d . . . .
C7 C 0.4437(8) 0.3490(17) -0.2134(5) 0.026(3) Uani 1 1 d . . . .
H7A H 0.3954 0.3521 -0.2165 0.031 Uiso 1 1 d R . . .
H7B H 0.4631 0.3642 -0.2417 0.031 Uiso 1 1 d R . . .
C116 C 0.7798(9) 0.173(2) 0.1534(5) 0.031(3) Uani 1 1 d . . . .
H116 H 0.7833 0.2159 0.1808 0.037 Uiso 1 1 d R . . .
C17 C 0.5914(8) 0.4421(18) -0.3080(5) 0.027(3) Uani 1 1 d . . . .
H17 H 0.6007 0.3365 -0.3125 0.032 Uiso 1 1 d R . . .
C115 C 0.7954(9) 0.016(2) 0.1468(6) 0.034(3) Uani 1 1 d . . . .
H115 H 0.8087 -0.0459 0.1697 0.041 Uiso 1 1 d R . . .
C103 C 0.9076(7) 0.1165(17) -0.0281(5) 0.023(3) Uani 1 1 d . . . .
H103 H 0.9533 0.1298 -0.0236 0.028 Uiso 1 1 d R . . .
C109 C 0.8744(11) 0.634(2) 0.0316(6) 0.043(4) Uani 1 1 d . . . .
H10D H 0.9205 0.6327 0.0404 0.051 Uiso 1 1 d R . . .
H10E H 0.8463 0.6176 0.0561 0.051 Uiso 1 1 d R . . .
H10F H 0.8642 0.7338 0.0189 0.051 Uiso 1 1 d R . . .
C107 C 0.8850(7) 0.3601(16) 0.0170(5) 0.022(3) Uani 1 1 d . . . .
H10G H 0.8675 0.3477 0.0458 0.027 Uiso 1 1 d R . . .
H10H H 0.9335 0.3600 0.0187 0.027 Uiso 1 1 d R . . .
C16 C 0.5802(9) 0.538(2) -0.3426(6) 0.035(3) Uani 1 1 d . . . .
H16 H 0.5807 0.4971 -0.3702 0.042 Uiso 1 1 d R . . .
C3 C 0.4184(7) 0.5828(18) -0.1674(5) 0.025(3) Uani 1 1 d . . . .
H3 H 0.3737 0.5722 -0.1752 0.030 Uiso 1 1 d R . . .
C9 C 0.4262(10) 0.1591(19) -0.1577(6) 0.036(4) Uani 1 1 d . . . .
H9A H 0.4560 0.1689 -0.1337 0.043 Uiso 1 1 d R . . .
H9B H 0.4093 0.0539 -0.1591 0.043 Uiso 1 1 d R . . .
H9C H 0.3895 0.2308 -0.1544 0.043 Uiso 1 1 d R . . .
C10 C 0.6102(7) 0.2778(16) -0.1665(5) 0.017(2) Uani 1 1 d . . . .
C21 C 0.7136(10) 0.003(2) -0.2320(6) 0.037(2) Uani 1 1 d . . . .
H21A H 0.6755 -0.0305 -0.2483 0.044 Uiso 1 1 d R . . .
H21B H 0.7438 -0.0833 -0.2283 0.044 Uiso 1 1 d R . . .
H21C H 0.7360 0.0861 -0.2471 0.044 Uiso 1 1 d R . . .
C19 C 0.7498(10) 0.110(2) -0.1596(7) 0.047(5) Uani 1 1 d . . . .
H19A H 0.7756 0.0197 -0.1514 0.057 Uiso 1 1 d R . . .
H19B H 0.7334 0.1616 -0.1343 0.057 Uiso 1 1 d R . . .
H19C H 0.7775 0.1807 -0.1756 0.057 Uiso 1 1 d R . . .
C20 C 0.6476(12) -0.062(2) -0.1665(8) 0.054(5) Uani 1 1 d . . . .
H20J H 0.6121 -0.0889 -0.1859 0.065 Uiso 1 1 d R . . .
H20K H 0.6291 -0.0220 -0.1403 0.065 Uiso 1 1 d R . . .
H20L H 0.6740 -0.1533 -0.1606 0.065 Uiso 1 1 d R . . .
C121 C 0.6027(11) 0.657(3) -0.0350(5) 0.037(2) Uani 0.7 1 d D P A 1
H12A H 0.5750 0.7517 -0.0341 0.055 Uiso 0.7 1 calc R P A 1
H12B H 0.6384 0.6704 -0.0562 0.055 Uiso 0.7 1 calc R P A 1
H12C H 0.5748 0.5670 -0.0430 0.055 Uiso 0.7 1 calc R P A 1
C119 C 0.6776(15) 0.765(3) 0.0243(10) 0.040(5) Uani 0.5 1 d D P A 1
H11A H 0.6517 0.8629 0.0230 0.060 Uiso 0.5 1 calc R P A 1
H11B H 0.6923 0.7467 0.0538 0.060 Uiso 0.5 1 calc R P A 1
H11C H 0.7167 0.7742 0.0055 0.060 Uiso 0.5 1 calc R P A 1
C120 C 0.5770(11) 0.600(3) 0.0427(7) 0.037(2) Uani 0.6 1 d D P A 1
H12D H 0.5462 0.6896 0.0425 0.055 Uiso 0.6 1 calc R P A 1
H12E H 0.5526 0.5045 0.0353 0.055 Uiso 0.6 1 calc R P A 1
H12F H 0.5967 0.5892 0.0713 0.055 Uiso 0.6 1 calc R P A 1
C202 C 0.5799(17) 0.599(6) -0.0256(10) 0.037(2) Uani 0.3 1 d D P A 2
H20A H 0.5509 0.6916 -0.0279 0.055 Uiso 0.3 1 calc R P A 2
H20B H 0.6018 0.5801 -0.0532 0.055 Uiso 0.3 1 calc R P A 2
H20C H 0.5529 0.5078 -0.0177 0.055 Uiso 0.3 1 calc R P A 2
C200 C 0.6819(15) 0.758(3) -0.0059(11) 0.040(5) Uani 0.5 1 d D P A 2
H20D H 0.6573 0.8571 -0.0088 0.060 Uiso 0.5 1 calc R P A 2
H20E H 0.7178 0.7711 0.0153 0.060 Uiso 0.5 1 calc R P A 2
H20F H 0.7012 0.7292 -0.0337 0.060 Uiso 0.5 1 calc R P A 2
C201 C 0.5997(18) 0.675(5) 0.0516(8) 0.037(2) Uani 0.4 1 d D P A 2
H20G H 0.5722 0.7686 0.0469 0.055 Uiso 0.4 1 calc R P A 2
H20H H 0.5714 0.5888 0.0616 0.055 Uiso 0.4 1 calc R P A 2
H20I H 0.6340 0.6977 0.0732 0.055 Uiso 0.4 1 calc R P A 2
C22 C 0.5446(9) 1.1159(16) 0.0797(4) 0.067(5) Uani 1 1 d . . B 2
H22 H 0.5561 1.1915 0.0585 0.080 Uiso 1 1 calc R . B 2
C23 C 0.5850(7) 1.0965(18) 0.1157(5) 0.065(5) Uani 1 1 d G . B 2
H23 H 0.6240 1.1589 0.1191 0.078 Uiso 1 1 calc R . B 2
C24 C 0.5683(7) 0.986(2) 0.1466(4) 0.064(6) Uani 1 1 d G . B 2
H24 H 0.5958 0.9727 0.1712 0.077 Uiso 1 1 calc R . B 2
C25 C 0.5112(8) 0.8947(16) 0.1416(5) 0.061(5) Uani 1 1 d G . B 2
H25 H 0.4997 0.8191 0.1628 0.073 Uiso 1 1 calc R . B 2
C26 C 0.4708(7) 0.9140(16) 0.1057(5) 0.063(5) Uani 1 1 d G . B 2
H26 H 0.4318 0.8517 0.1022 0.076 Uiso 1 1 calc R . B 2
C27 C 0.4875(8) 1.0246(18) 0.0747(4) 0.065(5) Uani 1 1 d G . B 2
H27 H 0.4599 1.0379 0.0501 0.078 Uiso 1 1 calc R . B 2
C28 C 0.2225(9) 0.393(3) 0.2031(10) 0.042(5) Uani 0.648(19) 1 d . P C 1
H28 H 0.2609 0.3286 0.2062 0.050 Uiso 0.648(19) 1 calc R P C 1
C29 C 0.1743(14) 0.357(2) 0.1725(8) 0.042(6) Uani 0.648(19) 1 d G P C 1
H29 H 0.1798 0.2677 0.1546 0.051 Uiso 0.648(19) 1 calc R P C 1
C30 C 0.1181(11) 0.452(3) 0.1680(6) 0.039(5) Uani 0.648(19) 1 d G P C 1
H30 H 0.0852 0.4268 0.1471 0.047 Uiso 0.648(19) 1 calc R P C 1
C31 C 0.1101(9) 0.582(3) 0.1941(9) 0.040(5) Uani 0.648(19) 1 d G P C 1
H31 H 0.0717 0.6468 0.1911 0.048 Uiso 0.648(19) 1 calc R P C 1
C32 C 0.1583(14) 0.618(2) 0.2248(7) 0.033(5) Uani 0.648(19) 1 d G P C 1
H32 H 0.1528 0.7077 0.2426 0.040 Uiso 0.648(19) 1 calc R P C 1
C33 C 0.2145(10) 0.524(3) 0.2293(6) 0.038(5) Uani 0.648(19) 1 d G P C 1
H33 H 0.2474 0.5486 0.2502 0.046 Uiso 0.648(19) 1 calc R P C 1
C128 C 0.204(2) 0.358(4) 0.1879(17) 0.042(5) Uani 0.352(19) 1 d . P C 2
H128 H 0.2275 0.2661 0.1799 0.050 Uiso 0.352(19) 1 calc R P C 2
C129 C 0.146(3) 0.399(5) 0.1662(11) 0.042(6) Uani 0.352(19) 1 d G P C 2
H129 H 0.1296 0.3359 0.1433 0.051 Uiso 0.352(19) 1 calc R P C 2
C130 C 0.1108(15) 0.534(6) 0.1779(15) 0.039(5) Uani 0.352(19) 1 d G P C 2
H130 H 0.0710 0.5621 0.1631 0.047 Uiso 0.352(19) 1 calc R P C 2
C131 C 0.134(2) 0.627(4) 0.2114(16) 0.040(5) Uani 0.352(19) 1 d G P C 2
H131 H 0.1103 0.7185 0.2194 0.048 Uiso 0.352(19) 1 calc R P C 2
C132 C 0.192(3) 0.585(5) 0.2331(10) 0.033(5) Uani 0.352(19) 1 d G P C 2
H132 H 0.2082 0.6488 0.2560 0.040 Uiso 0.352(19) 1 calc R P C 2
C133 C 0.2271(15) 0.451(6) 0.2214(15) 0.038(5) Uani 0.352(19) 1 d G P C 2
H133 H 0.2668 0.4226 0.2362 0.046 Uiso 0.352(19) 1 calc R P C 2

loop_
_atom_site_aniso_label
_atom_site_aniso_U_11
_atom_site_aniso_U_22
_atom_site_aniso_U_33
_atom_site_aniso_U_23
_atom_site_aniso_U_13
_atom_site_aniso_U_12
Au1 0.0192(2) 0.0230(2) 0.0213(2) 0.0041(3) 0.0004(2) 0.0019(2)
Au2 0.0174(2) 0.0229(2) 0.0274(3) 0.0015(3) -0.0011(3) 0.0041(2)
Br1 0.0312(8) 0.0472(10) 0.0295(8) 0.0089(7) 0.0035(7) -0.0028(8)
Br2 0.0241(7) 0.0423(9) 0.0407(9) 0.0098(7) 0.0060(7) 0.0060(7)
C104 0.025(6) 0.025(6) 0.028(7) 0.010(5) 0.003(5) 0.006(5)
N8 0.014(4) 0.013(4) 0.020(5) 0.007(3) 0.001(4) 0.004(4)
C102 0.015(5) 0.016(5) 0.023(6) 0.005(4) -0.002(4) 0.002(4)
N6 0.014(4) 0.014(4) 0.023(5) 0.001(3) -0.001(4) -0.001(4)
N4 0.022(5) 0.022(4) 0.026(5) -0.005(4) -0.003(4) 0.008(4)
N2 0.013(4) 0.017(5) 0.018(4) -0.001(3) -0.003(3) 0.001(4)
N3 0.021(5) 0.026(5) 0.022(5) -0.004(4) -0.002(4) 0.006(4)
C118 0.027(4) 0.020(4) 0.030(4) -0.001(3) -0.003(3) 0.015(3)
C111 0.017(6) 0.021(5) 0.021(5) -0.003(4) -0.001(4) 0.001(5)
N7 0.019(5) 0.017(4) 0.022(5) 0.002(4) -0.002(4) 0.001(4)
N5 0.032(7) 0.021(5) 0.030(6) 0.003(4) 0.001(5) 0.001(5)
C2 0.010(5) 0.020(5) 0.029(6) 0.012(4) 0.003(4) -0.001(4)
C110 0.011(5) 0.014(5) 0.025(5) -0.005(4) -0.003(4) 0.000(4)
C6 0.018(5) 0.020(5) 0.031(7) 0.002(5) 0.003(5) 0.001(4)
C105 0.026(6) 0.020(6) 0.021(6) -0.004(5) 0.001(5) 0.012(5)
C108 0.036(8) 0.022(7) 0.048(8) 0.006(6) 0.000(6) 0.006(6)
C12 0.017(6) 0.023(5) 0.025(5) 0.007(4) 0.000(4) -0.005(4)
C11 0.022(6) 0.018(5) 0.023(5) 0.005(4) 0.002(4) 0.001(5)
C13 0.029(8) 0.024(6) 0.035(7) 0.008(5) 0.006(6) -0.002(5)
C112 0.018(6) 0.020(5) 0.027(5) 0.002(4) 0.001(4) -0.002(5)
C106 0.019(5) 0.019(5) 0.022(6) 0.004(5) -0.001(5) 0.006(4)
N1 0.025(6) 0.018(5) 0.038(6) 0.002(4) -0.004(5) 0.002(4)
C5 0.022(6) 0.027(6) 0.022(7) 0.002(5) 0.001(5) 0.005(5)
C114 0.056(11) 0.022(6) 0.031(6) 0.002(5) 0.002(6) 0.006(6)
C8 0.062(12) 0.027(7) 0.038(8) -0.003(6) -0.004(8) 0.000(7)
C4 0.021(6) 0.025(6) 0.040(8) 0.003(6) 0.000(5) 0.008(5)
C101 0.016(5) 0.018(5) 0.019(6) 0.003(4) 0.002(4) 0.005(4)
C14 0.030(8) 0.037(7) 0.041(7) 0.016(5) 0.006(6) -0.003(6)
C1 0.015(5) 0.019(5) 0.027(6) 0.001(5) 0.003(4) 0.001(4)
C15 0.032(8) 0.044(7) 0.034(7) 0.018(5) 0.001(6) 0.003(6)
C117 0.027(7) 0.029(6) 0.025(6) -0.005(5) -0.002(5) 0.003(6)
C113 0.037(8) 0.022(5) 0.028(6) 0.000(5) 0.005(6) 0.000(5)
C18 0.027(4) 0.020(4) 0.030(4) -0.001(3) -0.003(3) 0.015(3)
C7 0.019(7) 0.024(5) 0.034(7) 0.007(5) -0.002(5) -0.003(5)
C116 0.034(8) 0.034(6) 0.025(6) -0.002(5) -0.002(6) 0.004(6)
C17 0.030(8) 0.026(6) 0.023(5) 0.005(4) -0.003(5) 0.002(6)
C115 0.036(9) 0.033(6) 0.034(7) 0.002(5) 0.002(6) 0.005(6)
C103 0.015(5) 0.027(6) 0.028(7) 0.008(5) 0.002(5) 0.006(4)
C109 0.054(11) 0.026(7) 0.048(9) -0.007(6) -0.006(8) -0.008(7)
C107 0.016(6) 0.018(5) 0.033(7) 0.001(4) -0.003(5) -0.001(4)
C16 0.032(9) 0.045(7) 0.029(7) 0.013(5) -0.001(6) 0.002(6)
C3 0.016(6) 0.029(6) 0.030(7) 0.007(5) 0.000(5) 0.005(5)
C9 0.047(9) 0.020(7) 0.040(7) 0.003(6) 0.007(7) -0.006(7)
C10 0.011(5) 0.015(5) 0.025(5) 0.001(4) 0.001(4) 0.000(4)
C21 0.040(5) 0.033(6) 0.036(4) -0.002(4) -0.003(4) 0.016(4)
C19 0.045(8) 0.040(9) 0.057(10) -0.005(8) -0.021(7) 0.024(7)
C20 0.068(11) 0.027(7) 0.068(12) 0.010(7) 0.024(9) 0.009(7)
C121 0.040(5) 0.033(6) 0.036(4) -0.002(4) -0.003(4) 0.016(4)
C119 0.042(8) 0.025(6) 0.052(10) -0.003(7) -0.003(8) 0.008(6)
C120 0.040(5) 0.033(6) 0.036(4) -0.002(4) -0.003(4) 0.016(4)
C202 0.040(5) 0.033(6) 0.036(4) -0.002(4) -0.003(4) 0.016(4)
C200 0.042(8) 0.025(6) 0.052(10) -0.003(7) -0.003(8) 0.008(6)
C201 0.040(5) 0.033(6) 0.036(4) -0.002(4) -0.003(4) 0.016(4)
C22 0.091(12) 0.061(11) 0.049(10) -0.015(8) 0.013(8) 0.009(9)
C23 0.067(11) 0.073(12) 0.055(10) -0.011(8) 0.020(8) -0.002(9)
C24 0.067(11) 0.071(12) 0.055(10) -0.006(9) 0.006(9) 0.000(9)
C25 0.068(11) 0.058(11) 0.057(10) -0.006(8) 0.013(8) -0.001(9)
C26 0.073(12) 0.052(10) 0.064(10) -0.028(7) 0.006(8) 0.009(9)
C27 0.081(12) 0.053(10) 0.060(10) -0.025(8) 0.005(8) 0.024(8)
C28 0.029(9) 0.042(10) 0.055(12) -0.004(8) -0.008(8) -0.007(8)
C29 0.027(10) 0.050(10) 0.050(11) -0.008(9) -0.005(8) -0.002(8)
C30 0.029(8) 0.052(11) 0.036(10) -0.004(8) -0.001(8) -0.002(8)
C31 0.043(10) 0.044(10) 0.032(11) 0.002(8) -0.004(8) -0.001(8)
C32 0.037(10) 0.036(9) 0.027(9) 0.010(7) -0.001(7) -0.008(7)
C33 0.038(9) 0.035(11) 0.042(10) 0.005(8) -0.005(8) -0.009(7)
C128 0.029(9) 0.042(10) 0.055(12) -0.004(8) -0.008(8) -0.007(8)
C129 0.027(10) 0.050(10) 0.050(11) -0.008(9) -0.005(8) -0.002(8)
C130 0.029(8) 0.052(11) 0.036(10) -0.004(8) -0.001(8) -0.002(8)
C131 0.043(10) 0.044(10) 0.032(11) 0.002(8) -0.004(8) -0.001(8)
C132 0.037(10) 0.036(9) 0.027(9) 0.010(7) -0.001(7) -0.008(7)
C133 0.038(9) 0.035(11) 0.042(10) 0.005(8) -0.005(8) -0.009(7)

loop_
_atom_type_symbol
_atom_type_description
_atom_type_scat_dispersion_real
_atom_type_scat_dispersion_imag
_atom_type_scat_source
C C 0.0030 0.0020 'International Tables Vol C Tables 4.2.6.8 and 6.1.1.4'
H H 0.0000 0.0000 'International Tables Vol C Tables 4.2.6.8 and 6.1.1.4'
N N 0.0060 0.0030 'International Tables Vol C Tables 4.2.6.8 and 6.1.1.4'
Br Br -0.2900 2.4600 'International Tables Vol C Tables 4.2.6.8 and 6.1.1.4'
Au Au -2.0130 8.8020 'International Tables Vol C Tables 4.2.6.8 and 6.1.1.4'

loop_
_geom_angle_atom_site_label_1
_geom_angle_atom_site_label_2
_geom_angle_atom_site_label_3
_geom_angle
C10 Au1 Br1 174.6(4)
C110 Au2 Br2 174.7(4)
C105 C104 H104 119.4
C103 C104 H104 119.2
C103 C104 C105 121.4(14)
N7 N8 C18 118.7(11)
C10 N8 N7 113.8(11)
C10 N8 C18 127.5(12)
C101 C102 C107 121.3(12)
C103 C102 C101 116.1(13)
C103 C102 C107 122.5(13)
C11 N6 C1 128.7(12)
C11 N6 C10 107.1(11)
C10 N6 C1 123.4(12)
N3 N4 C118 118.9(11)
C110 N4 N3 112.9(11)
C110 N4 C118 128.1(12)
C111 N2 C101 126.6(12)
C110 N2 C111 107.7(11)
C110 N2 C101 125.4(12)
C111 N3 N4 105.2(12)
N4 C118 C121 114.9(13)
N4 C118 C119 105.3(15)
N4 C118 C120 104.9(14)
N4 C118 C202 109(2)
N4 C118 C200 103.7(15)
N4 C118 C201 114.4(19)
C121 C118 C119 112.5(13)
C121 C118 C120 109.6(12)
C119 C118 C120 109.2(13)
C202 C118 C200 109.6(15)
C201 C118 C202 109.8(15)
C201 C118 C200 110.5(15)
N2 C111 C112 127.6(13)
N3 C111 N2 109.8(13)
N3 C111 C112 122.6(13)
C11 N7 N8 104.2(12)
C8 N5 C9 109.2(14)
C7 N5 C8 110.9(13)
C7 N5 C9 110.7(13)
C1 C2 C7 121.5(13)
C3 C2 C1 117.8(14)
C3 C2 C7 120.7(13)
N4 C110 Au2 131.4(10)
N4 C110 N2 104.4(12)
N2 C110 Au2 124.0(10)
C5 C6 H6 120.5
C5 C6 C1 119.3(14)
C1 C6 H6 120.2
C104 C105 H105 120.1
C104 C105 C106 119.1(14)
C106 C105 H105 120.8
H10A C108 H10B 109.5
H10A C108 H10C 109.5
H10B C108 H10C 109.5
N1 C108 H10A 108.0
N1 C108 H10B 109.6
N1 C108 H10C 110.8
C13 C12 C11 123.5(14)
C13 C12 C17 119.1(15)
C17 C12 C11 117.3(13)
N6 C11 C12 126.2(13)
N7 C11 N6 110.7(12)
N7 C11 C12 123.0(13)
C12 C13 H13 119.5
C12 C13 C14 121.3(17)
C14 C13 H13 119.2
C117 C112 C111 119.0(13)
C117 C112 C113 119.4(15)
C113 C112 C111 121.5(14)
C105 C106 H106 120.4
C101 C106 C105 119.0(13)
C101 C106 H106 120.6
C108 N1 C109 113.3(14)
C108 N1 C107 112.2(13)
C107 N1 C109 110.0(13)
C6 C5 H5 119.7
C4 C5 C6 120.3(15)
C4 C5 H5 120.0
C113 C114 H114 119.6
C115 C114 H114 119.9
C115 C114 C113 120.5(15)
N5 C8 H8A 109.2
N5 C8 H8B 108.8
N5 C8 H8C 110.4
H8A C8 H8B 109.5
H8A C8 H8C 109.5
H8B C8 H8C 109.5
C5 C4 H4 120.2
C5 C4 C3 119.6(14)
C3 C4 H4 120.2
C102 C101 N2 118.2(12)
C106 C101 C102 122.6(13)
C106 C101 N2 119.1(12)
C13 C14 H14 120.7
C13 C14 C15 120.5(17)
C15 C14 H14 118.8
C2 C1 N6 120.5(13)
C2 C1 C6 121.3(13)
C6 C1 N6 118.2(12)
C14 C15 H15 121.3
C14 C15 C16 118.4(16)
C16 C15 H15 120.3
C112 C117 H117 119.5
C116 C117 C112 121.7(15)
C116 C117 H117 118.8
C112 C113 C114 118.9(15)
C112 C113 H113 120.2
C114 C113 H113 120.9
N8 C18 C19 107.1(12)
C21 C18 N8 108.3(12)
C21 C18 C19 112.1(15)
C20 C18 N8 107.6(13)
C20 C18 C21 110.3(15)
C20 C18 C19 111.2(17)
N5 C7 C2 112.9(13)
N5 C7 H7A 108.7
N5 C7 H7B 109.4
C2 C7 H7A 108.5
C2 C7 H7B 109.6
H7A C7 H7B 107.7
C117 C116 H116 120.5
C117 C116 C115 119.5(16)
C115 C116 H116 119.9
C12 C17 H17 120.0
C16 C17 C12 120.5(15)
C16 C17 H17 119.4
C114 C115 C116 119.9(17)
C114 C115 H115 120.1
C116 C115 H115 120.0
C104 C103 C102 121.8(13)
C104 C103 H103 118.9
C102 C103 H103 119.3
N1 C109 H10D 109.4
N1 C109 H10E 109.9
N1 C109 H10F 109.1
H10D C109 H10E 109.5
H10D C109 H10F 109.5
H10E C109 H10F 109.5
C102 C107 H10G 108.8
C102 C107 H10H 109.2
N1 C107 C102 113.0(12)
N1 C107 H10G 109.0
N1 C107 H10H 108.8
H10G C107 H10H 107.9
C15 C16 H16 119.6
C17 C16 C15 120.1(17)
C17 C16 H16 120.2
C2 C3 C4 121.8(14)
C2 C3 H3 119.4
C4 C3 H3 118.7
N5 C9 H9A 108.9
N5 C9 H9B 109.8
N5 C9 H9C 109.7
H9A C9 H9B 109.5
H9A C9 H9C 109.5
H9B C9 H9C 109.5
N8 C10 Au1 130.8(10)
N8 C10 N6 104.1(12)
N6 C10 Au1 125.1(10)
C18 C21 H21A 109.3
C18 C21 H21B 109.3
C18 C21 H21C 109.8
H21A C21 H21B 109.5
H21A C21 H21C 109.4
H21B C21 H21C 109.5
C18 C19 H19A 110.5
C18 C19 H19B 109.8
C18 C19 H19C 108.1
H19A C19 H19B 109.5
H19A C19 H19C 109.5
H19B C19 H19C 109.5
C18 C20 H20J 107.8
C18 C20 H20K 110.8
C18 C20 H20L 109.8
H20J C20 H20K 109.5
H20J C20 H20L 109.4
H20K C20 H20L 109.5
C118 C121 H12A 109.5
C118 C121 H12B 109.5
C118 C121 H12C 109.5
H12A C121 H12B 109.5
H12A C121 H12C 109.5
H12B C121 H12C 109.5
C118 C119 H11A 109.5
C118 C119 H11B 109.5
C118 C119 H11C 109.5
H11A C119 H11B 109.5
H11A C119 H11C 109.5
H11B C119 H11C 109.5
C118 C120 H12D 109.5
C118 C120 H12E 109.5
C118 C120 H12F 109.5
H12D C120 H12E 109.5
H12D C120 H12F 109.5
H12E C120 H12F 109.5
C118 C202 H20A 109.5
C118 C202 H20B 109.5
C118 C202 H20C 109.5
H20A C202 H20B 109.5
H20A C202 H20C 109.5
H20B C202 H20C 109.5
C118 C200 H20D 109.5
C118 C200 H20E 109.5
C118 C200 H20F 109.5
H20D C200 H20E 109.5
H20D C200 H20F 109.5
H20E C200 H20F 109.5
C118 C201 H20G 109.5
C118 C201 H20H 109.5
C118 C201 H20I 109.5
H20G C201 H20H 109.5
H20G C201 H20I 109.5
H20H C201 H20I 109.5
C23 C22 H22 120.0
C23 C22 C27 120.0
C27 C22 H22 120.0
C22 C23 H23 120.0
C24 C23 C22 120.0
C24 C23 H23 120.0
C23 C24 H24 120.0
C23 C24 C25 120.0
C25 C24 H24 120.0
C24 C25 H25 120.0
C24 C25 C26 120.0
C26 C25 H25 120.0
C25 C26 H26 120.0
C27 C26 C25 120.0
C27 C26 H26 120.0
C22 C27 H27 120.0
C26 C27 C22 120.0
C26 C27 H27 120.0
C29 C28 H28 120.0
C29 C28 C33 120.0
C33 C28 H28 120.0
C28 C29 H29 120.0
C28 C29 C30 120.0
C30 C29 H29 120.0
C29 C30 H30 120.0
C31 C30 C29 120.0
C31 C30 H30 120.0
C30 C31 H31 120.0
C32 C31 C30 120.0
C32 C31 H31 120.0
C31 C32 H32 120.0
C31 C32 C33 120.0
C33 C32 H32 120.0
C28 C33 H33 120.0
C32 C33 C28 120.0
C32 C33 H33 120.0
C129 C128 H128 120.0
C129 C128 C133 120.0
C133 C128 H128 120.0
C128 C129 H129 120.0
C130 C129 C128 120.0
C130 C129 H129 120.0
C129 C130 H130 120.0
C129 C130 C131 120.0
C131 C130 H130 120.0
C130 C131 H131 120.0
C132 C131 C130 120.0
C132 C131 H131 120.0
C131 C132 H132 120.0
C133 C132 C131 120.0
C133 C132 H132 120.0
C128 C133 H133 120.0
C132 C133 C128 120.0
C132 C133 H133 120.0

loop_
_geom_bond_atom_site_label_1
_geom_bond_atom_site_label_2
_geom_bond_distance
Au1 Br1 2.3892(18)
Au1 C10 1.979(14)
Au2 Br2 2.3942(18)
Au2 C110 1.996(14)
C104 H104 0.9300
C104 C105 1.40(2)
C104 C103 1.35(2)
N8 N7 1.382(16)
N8 C18 1.523(17)
N8 C10 1.311(18)
C102 C101 1.423(19)
C102 C103 1.40(2)
C102 C107 1.50(2)
N6 C11 1.385(19)
N6 C1 1.429(18)
N6 C10 1.388(18)
N4 N3 1.352(18)
N4 C118 1.489(17)
N4 C110 1.337(19)
N2 C111 1.380(19)
N2 C110 1.366(18)
N2 C101 1.434(18)
N3 C111 1.315(19)
C118 C121 1.529(12)
C118 C119 1.538(13)
C118 C120 1.554(13)
C118 C202 1.545(13)
C118 C200 1.546(13)
C118 C201 1.534(13)
C111 C112 1.48(2)
N7 C11 1.297(18)
N5 C8 1.46(2)
N5 C7 1.451(19)
N5 C9 1.46(2)
C2 C1 1.391(19)
C2 C7 1.51(2)
C2 C3 1.37(2)
C6 H6 0.9301
C6 C5 1.38(2)
C6 C1 1.40(2)
C105 H105 0.9301
C105 C106 1.40(2)
C108 H10A 0.9603
C108 H10B 0.9600
C108 H10C 0.9597
C108 N1 1.43(2)
C12 C11 1.48(2)
C12 C13 1.36(2)
C12 C17 1.39(2)
C13 H13 0.9301
C13 C14 1.37(2)
C112 C117 1.37(2)
C112 C113 1.39(2)
C106 H106 0.9300
C106 C101 1.38(2)
N1 C109 1.46(2)
N1 C107 1.459(18)
C5 H5 0.9300
C5 C4 1.37(2)
C114 H114 0.9301
C114 C113 1.40(2)
C114 C115 1.37(3)
C8 H8A 0.9599
C8 H8B 0.9601
C8 H8C 0.9600
C4 H4 0.9300
C4 C3 1.40(2)
C14 H14 0.9300
C14 C15 1.39(3)
C15 H15 0.9297
C15 C16 1.41(3)
C117 H117 0.9300
C117 C116 1.36(2)
C113 H113 0.9304
C18 C21 1.52(2)
C18 C19 1.54(2)
C18 C20 1.52(3)
C7 H7A 0.9696
C7 H7B 0.9703
C116 H116 0.9299
C116 C115 1.39(2)
C17 H17 0.9298
C17 C16 1.37(2)
C115 H115 0.9301
C103 H103 0.9303
C109 H10D 0.9601
C109 H10E 0.9599
C109 H10F 0.9600
C107 H10G 0.9699
C107 H10H 0.9698
C16 H16 0.9296
C3 H3 0.9300
C9 H9A 0.9600
C9 H9B 0.9600
C9 H9C 0.9599
C21 H21A 0.9603
C21 H21B 0.9602
C21 H21C 0.9601
C19 H19A 0.9599
C19 H19B 0.9600
C19 H19C 0.9599
C20 H20J 0.9604
C20 H20K 0.9598
C20 H20L 0.9599
C121 H12A 0.9800
C121 H12B 0.9800
C121 H12C 0.9800
C119 H11A 0.9800
C119 H11B 0.9800
C119 H11C 0.9800
C120 H12D 0.9800
C120 H12E 0.9800
C120 H12F 0.9800
C202 H20A 0.9800
C202 H20B 0.9800
C202 H20C 0.9800
C200 H20D 0.9800
C200 H20E 0.9800
C200 H20F 0.9800
C201 H20G 0.9800
C201 H20H 0.9800
C201 H20I 0.9800
C22 H22 0.9500
C22 C23 1.3900
C22 C27 1.3900
C23 H23 0.9500
C23 C24 1.3900
C24 H24 0.9500
C24 C25 1.3900
C25 H25 0.9500
C25 C26 1.3900
C26 H26 0.9500
C26 C27 1.3900
C27 H27 0.9500
C28 H28 0.9500
C28 C29 1.3900
C28 C33 1.3900
C29 H29 0.9500
C29 C30 1.3900
C30 H30 0.9500
C30 C31 1.3900
C31 H31 0.9500
C31 C32 1.3900
C32 H32 0.9500
C32 C33 1.3900
C33 H33 0.9500
C128 H128 0.9500
C128 C129 1.3900
C128 C133 1.3900
C129 H129 0.9500
C129 C130 1.3900
C130 H130 0.9500
C130 C131 1.3900
C131 H131 0.9500
C131 C132 1.3900
C132 H132 0.9500
C132 C133 1.3900
C133 H133 0.9500

loop_
_geom_torsion_atom_site_label_1
_geom_torsion_atom_site_label_2
_geom_torsion_atom_site_label_3
_geom_torsion_atom_site_label_4
_geom_torsion
C104 C105 C106 C101 2(2)
N8 N7 C11 N6 -0.6(15)
N8 N7 C11 C12 179.2(13)
N4 N3 C111 N2 1.0(16)
N4 N3 C111 C112 178.4(13)
N2 C111 C112 C117 150.8(15)
N2 C111 C112 C113 -33(2)
N3 N4 C118 C121 -157.3(14)
N3 N4 C118 C119 78.4(17)
N3 N4 C118 C120 -36.8(17)
N3 N4 C118 C202 -128.3(19)
N3 N4 C118 C200 115.2(18)
N3 N4 C118 C201 -5(2)
N3 N4 C110 Au2 -173.7(10)
N3 N4 C110 N2 1.0(15)
N3 C111 C112 C117 -26(2)
N3 C111 C112 C113 150.5(15)
C118 N4 N3 C111 -177.6(12)
C118 N4 C110 Au2 2(2)
C118 N4 C110 N2 177.0(12)
C111 N2 C110 Au2 174.9(9)
C111 N2 C110 N4 -0.4(14)
C111 N2 C101 C102 -69.8(18)
C111 N2 C101 C106 107.3(16)
C111 C112 C117 C116 178.1(16)
C111 C112 C113 C114 -175.4(15)
N7 N8 C18 C21 -10.0(18)
N7 N8 C18 C19 111.0(16)
N7 N8 C18 C20 -129.3(15)
N7 N8 C10 Au1 178.9(10)
N7 N8 C10 N6 -1.3(15)
C110 N4 N3 C111 -1.3(16)
C110 N4 C118 C121 27(2)
C110 N4 C118 C119 -97.4(18)
C110 N4 C118 C120 147.4(16)
C110 N4 C118 C202 56(2)
C110 N4 C118 C200 -61(2)
C110 N4 C118 C201 179(2)
C110 N2 C111 N3 -0.4(16)
C110 N2 C111 C112 -177.7(13)
C110 N2 C101 C102 104.1(15)
C110 N2 C101 C106 -78.8(17)
C6 C5 C4 C3 1(2)
C105 C104 C103 C102 3(2)
C105 C106 C101 C102 0(2)
C105 C106 C101 N2 -177.2(12)
C108 N1 C107 C102 -64.5(17)
C12 C13 C14 C15 -1(3)
C12 C17 C16 C15 2(3)
C11 N6 C1 C2 67(2)
C11 N6 C1 C6 -111.9(17)
C11 N6 C10 Au1 -179.3(10)
C11 N6 C10 N8 0.9(14)
C11 C12 C13 C14 175.7(15)
C11 C12 C17 C16 -176.5(15)
C13 C12 C11 N6 32(2)
C13 C12 C11 N7 -147.7(16)
C13 C12 C17 C16 -1(2)
C13 C14 C15 C16 2(3)
C112 C117 C116 C115 -3(3)
C5 C6 C1 N6 178.5(13)
C5 C6 C1 C2 0(2)
C5 C4 C3 C2 0(2)
C8 N5 C7 C2 -172.2(14)
C101 C102 C103 C104 -1(2)
C101 C102 C107 N1 -57.1(19)
C101 N2 C111 N3 174.4(13)
C101 N2 C111 C112 -3(2)
C101 N2 C110 Au2 0.0(18)
C101 N2 C110 N4 -175.2(12)
C14 C15 C16 C17 -2(3)
C1 N6 C11 N7 -170.5(13)
C1 N6 C11 C12 10(2)
C1 N6 C10 Au1 -8.4(18)
C1 N6 C10 N8 171.8(12)
C1 C2 C7 N5 55.7(19)
C1 C2 C3 C4 0(2)
C1 C6 C5 C4 0(2)
C117 C112 C113 C114 1(2)
C117 C116 C115 C114 2(3)
C113 C112 C117 C116 1(3)
C113 C114 C115 C116 0(3)
C18 N8 N7 C11 -179.6(12)
C18 N8 C10 Au1 0(2)
C18 N8 C10 N6 179.6(12)
C7 C2 C1 N6 4(2)
C7 C2 C1 C6 -177.0(13)
C7 C2 C3 C4 177.4(14)
C17 C12 C11 N6 -152.7(15)
C17 C12 C11 N7 28(2)
C17 C12 C13 C14 0(2)
C115 C114 C113 C112 -2(3)
C103 C104 C105 C106 -3(2)
C103 C102 C101 N2 176.9(12)
C103 C102 C101 C106 0(2)
C103 C102 C107 N1 121.8(15)
C109 N1 C107 C102 168.4(14)
C107 C102 C101 N2 -4(2)
C107 C102 C101 C106 178.8(13)
C107 C102 C103 C104 179.9(14)
C3 C2 C1 N6 -178.3(13)
C3 C2 C1 C6 0(2)
C3 C2 C7 N5 -121.6(15)
C9 N5 C7 C2 66.5(17)
C10 N8 N7 C11 1.2(15)
C10 N8 C18 C21 169.1(14)
C10 N8 C18 C19 -69.8(19)
C10 N8 C18 C20 50(2)
C10 N6 C11 N7 -0.2(16)
C10 N6 C11 C12 -179.9(13)
C10 N6 C1 C2 -102.1(17)
C10 N6 C1 C6 79.2(17)
C22 C23 C24 C25 0.0
C23 C22 C27 C26 0.0
C23 C24 C25 C26 0.0
C24 C25 C26 C27 0.0
C25 C26 C27 C22 0.0
C27 C22 C23 C24 0.0
C28 C29 C30 C31 0.0
C29 C28 C33 C32 0.0
C29 C30 C31 C32 0.0
C30 C31 C32 C33 0.0
C31 C32 C33 C28 0.0
C33 C28 C29 C30 0.0
C128 C129 C130 C131 0.0
C129 C128 C133 C132 0.0
C129 C130 C131 C132 0.0
C130 C131 C132 C133 0.0
C131 C132 C133 C128 0.0
C133 C128 C129 C130 0.0
